data_7002736
loop_
_publ_author_name
'Rodr\'iguez-Di\'eguez, Antonio'
'Mota, Antonio J.'
'Seco, Jos\'e M.'
'Palacios, Mar\'ia A.'
'Romerosa, Antonio'
'Colacio, Enrique'

_publ_section_title
;
 Influence of metal ions, coligands and reaction conditions on the
 structural versatility and properties of 5-pyrimidyl-tetrazolate
 containing complexes
;
_journal_issue 43
_journal_name_full 'Dalton Transactions'
_journal_page_first 9578
_journal_page_last 9586
_journal_paper_doi 10.1039/b910811d
_journal_year 2009
_chemical_formula_sum 'C10 H6 N12 O22 U4'
_chemical_formula_weight 1598.39
_chemical_name_systematic
;
?
;
_space_group_IT_number 2
_symmetry_cell_setting triclinic
_symmetry_space_group_name_Hall '-P 1'
_symmetry_space_group_name_H-M 'P -1'
_atom_sites_solution_hydrogens geom
_atom_sites_solution_primary direct
_atom_sites_solution_secondary difmap
_audit_creation_method SHELXL-97
_cell_angle_alpha 82.6680(10)
_cell_angle_beta 79.381(2)
_cell_angle_gamma 73.6240(10)
_cell_formula_units_Z 1
_cell_length_a 7.2860(8)
_cell_length_b 9.1012(10)
_cell_length_c 13.1812(14)
_cell_measurement_reflns_used 2971
_cell_measurement_temperature 293(2)
_cell_measurement_theta_max 28.6
_cell_measurement_theta_min 2.34
_cell_volume 821.59(15)
_computing_cell_refinement 'Bruker SMART'
_computing_data_collection 'Bruker SMART'
_computing_data_reduction 'Bruker SMART'
_computing_molecular_graphics 'Bruker SHELXTL'
_computing_publication_material 'SHELXL-97 (Sheldrick, 1997)'
_computing_structure_refinement 'SHELXL-97 (Sheldrick, 1997)'
_computing_structure_solution 'SHELXL-97 (Sheldrick, 1997)'
_diffrn_ambient_temperature 293(2)
_diffrn_measured_fraction_theta_full 0.988
_diffrn_measured_fraction_theta_max 0.988
_diffrn_measurement_device_type 'Bruker Axs APEX automatic diffractometer'
_diffrn_measurement_method 'phi and omega scans'
_diffrn_radiation_monochromator graphite
_diffrn_radiation_source 'fine-focus sealed tube'
_diffrn_radiation_type MoK\a
_diffrn_radiation_wavelength 0.71073
_diffrn_reflns_av_R_equivalents 0.0317
_diffrn_reflns_av_sigmaI/netI 0.0470
_diffrn_reflns_limit_h_max 9
_diffrn_reflns_limit_h_min -9
_diffrn_reflns_limit_k_max 12
_diffrn_reflns_limit_k_min -12
_diffrn_reflns_limit_l_max 17
_diffrn_reflns_limit_l_min -17
_diffrn_reflns_number 8698
_diffrn_reflns_theta_full 28.60
_diffrn_reflns_theta_max 28.60
_diffrn_reflns_theta_min 1.58
_exptl_absorpt_coefficient_mu 19.751
_exptl_absorpt_correction_T_max 1.000
_exptl_absorpt_correction_T_min 0.346
_exptl_absorpt_correction_type empirical
_exptl_absorpt_process_details empirical
_exptl_crystal_colour yellow
_exptl_crystal_density_diffrn 3.231
_exptl_crystal_density_method 'not measured'
_exptl_crystal_description prismatic
_exptl_crystal_F_000 694
_exptl_crystal_size_max 0.18
_exptl_crystal_size_mid 0.14
_exptl_crystal_size_min 0.10
_refine_diff_density_max 1.210
_refine_diff_density_min -1.892
_refine_diff_density_rms 0.262
_refine_ls_extinction_method none
_refine_ls_goodness_of_fit_ref 0.797
_refine_ls_hydrogen_treatment constr
_refine_ls_matrix_type full
_refine_ls_number_parameters 217
_refine_ls_number_reflns 4158
_refine_ls_number_restraints 0
_refine_ls_restrained_S_all 0.797
_refine_ls_R_factor_all 0.0398
_refine_ls_R_factor_gt 0.0290
_refine_ls_shift/su_max 0.012
_refine_ls_shift/su_mean 0.001
_refine_ls_structure_factor_coef Fsqd
_refine_ls_weighting_details 'calc w=1/[\s^2^(Fo^2^)+(0.0165P)^2^+23.7520P] where P=(Fo^2^+2Fc^2^)/3'
_refine_ls_weighting_scheme calc
_refine_ls_wR_factor_gt 0.0595
_refine_ls_wR_factor_ref 0.0649
_reflns_number_gt 3394
_reflns_number_total 4158
_reflns_threshold_expression >2sigma(I)
_cod_data_source_file b910811d.txt
_cod_data_source_block compound7
_cod_depositor_comments
;
The following automatic conversions were performed:
'_symmetry_cell_setting' value 'Triclinic' changed to 'triclinic'
according to '/home/saulius/struct/CIF-dictionaries/cif_core.dic'
dictionary named 'cif_core.dic' version 2.4.1 from 2010-06-29.

Automatic conversion script
Id: cif_fix_enum 1527 2010-12-29 10:47:43Z saulius 
;
_cod_original_sg_symbol_H-M P-1
_cod_database_code 7002736

loop_
_symmetry_equiv_pos_as_xyz
'x, y, z'
'-x, -y, -z'

loop_
_atom_site_label
_atom_site_type_symbol
_atom_site_fract_x
_atom_site_fract_y
_atom_site_fract_z
_atom_site_U_iso_or_equiv
_atom_site_adp_type
_atom_site_occupancy
_atom_site_symmetry_multiplicity
_atom_site_calc_flag
_atom_site_refinement_flags
_atom_site_disorder_assembly
_atom_site_disorder_group
O6 O 0.7857(8) 0.7790(6) 0.5384(4) 0.0153(11) Uani 1 1 d . . .
O7 O 1.2648(8) 0.5744(6) 0.5824(4) 0.0154(11) Uani 1 1 d . . .
O3 O 0.9180(8) 0.8061(6) 0.2527(4) 0.0177(11) Uani 1 1 d . . .
O5 O 1.4066(7) 0.5986(6) 0.2694(4) 0.0143(10) Uani 1 1 d . . .
O4 O 1.2828(8) 0.9123(6) 0.1919(4) 0.0166(11) Uani 1 1 d . . .
O8 O 1.0680(8) 0.8904(6) 0.6258(4) 0.0156(11) Uani 1 1 d . . .
N7 N 0.7793(9) 0.3108(7) 0.9419(5) 0.0147(12) Uani 1 1 d . . .
N2 N 0.8918(9) 0.6687(7) 0.7546(5) 0.0134(12) Uani 1 1 d . . .
N3 N 0.8432(10) 0.7728(7) 0.8235(5) 0.0162(13) Uani 1 1 d . . .
N4 N 0.7914(9) 0.7110(7) 0.9185(5) 0.0147(12) Uani 1 1 d . . .
C5 C 0.8100(11) 0.5634(8) 0.9042(5) 0.0132(14) Uani 1 1 d . . .
C6 C 0.7718(11) 0.4405(8) 0.9826(6) 0.0148(14) Uani 1 1 d . . .
N11 N 0.7349(10) 0.4689(8) 1.0816(5) 0.0178(13) Uani 1 1 d . . .
C10 C 0.7048(11) 0.3528(9) 1.1491(6) 0.0191(16) Uani 1 1 d . . .
H10 H 0.6765 0.3670 1.2195 0.023 Uiso 1 1 calc R . .
C8 C 0.7551(13) 0.1916(9) 1.0113(6) 0.0220(17) Uani 1 1 d . . .
H8 H 0.7653 0.0966 0.9885 0.026 Uiso 1 1 calc R . .
C9 C 0.7147(12) 0.2121(10) 1.1169(6) 0.0222(17) Uani 1 1 d . . .
H9 H 0.6947 0.1318 1.1650 0.027 Uiso 1 1 calc R . .
O1W O 1.5403(8) 0.7706(6) 0.4008(5) 0.0217(12) Uani 1 1 d . . .
O2W O 0.5880(8) 0.0732(6) 1.3469(4) 0.0207(12) Uani 1 1 d . . .
O3W O 1.6492(8) 0.8679(6) 0.1081(4) 0.0209(12) Uani 1 1 d . . .
U1 U 1.15994(4) 0.69821(3) 0.266887(19) 0.00973(7) Uani 1 1 d . . .
U2 U 1.02657(4) 0.66821(3) 0.555570(19) 0.00858(7) Uani 1 1 d . . .
N1 N 0.8709(10) 0.5354(7) 0.8055(5) 0.0156(13) Uani 1 1 d . . .
O1 O 1.1509(7) 0.8207(5) 0.4131(4) 0.0107(9) Uani 1 1 d . . .
O2 O 1.0613(7) 0.5540(5) 0.4042(4) 0.0111(10) Uani 1 1 d . . .

loop_
_atom_site_aniso_label
_atom_site_aniso_U_11
_atom_site_aniso_U_22
_atom_site_aniso_U_33
_atom_site_aniso_U_23
_atom_site_aniso_U_13
_atom_site_aniso_U_12
O6 0.015(3) 0.018(3) 0.014(3) 0.001(2) -0.006(2) -0.005(2)
O7 0.015(3) 0.013(2) 0.021(3) -0.003(2) -0.006(2) -0.004(2)
O3 0.017(3) 0.019(3) 0.018(3) 0.001(2) -0.010(2) -0.001(2)
O5 0.012(3) 0.012(2) 0.017(3) -0.002(2) 0.000(2) 0.000(2)
O4 0.020(3) 0.011(2) 0.018(3) -0.001(2) 0.002(2) -0.006(2)
O8 0.020(3) 0.015(3) 0.014(3) -0.004(2) -0.002(2) -0.007(2)
N7 0.020(3) 0.013(3) 0.013(3) -0.003(2) -0.001(2) -0.007(3)
N2 0.017(3) 0.012(3) 0.012(3) -0.005(2) 0.000(2) -0.004(2)
N3 0.022(3) 0.009(3) 0.018(3) -0.004(2) 0.002(3) -0.006(2)
N4 0.020(3) 0.013(3) 0.011(3) -0.004(2) 0.003(2) -0.004(2)
C5 0.014(3) 0.017(3) 0.011(3) -0.004(3) 0.000(3) -0.008(3)
C6 0.013(4) 0.016(3) 0.013(3) -0.003(3) 0.002(3) -0.003(3)
N11 0.021(3) 0.022(3) 0.010(3) 0.000(2) -0.004(3) -0.004(3)
C10 0.018(4) 0.020(4) 0.014(4) -0.001(3) 0.002(3) -0.001(3)
C8 0.036(5) 0.011(3) 0.018(4) 0.001(3) -0.004(3) -0.005(3)
C9 0.024(4) 0.023(4) 0.019(4) 0.002(3) -0.002(3) -0.008(3)
O1W 0.015(3) 0.020(3) 0.033(3) -0.002(2) -0.008(2) -0.005(2)
O2W 0.020(3) 0.018(3) 0.023(3) 0.001(2) -0.002(2) -0.005(2)
O3W 0.017(3) 0.021(3) 0.022(3) -0.007(2) -0.001(2) 0.000(2)
U1 0.01146(13) 0.00849(12) 0.00891(12) -0.00156(9) -0.00016(9) -0.00265(10)
U2 0.00974(13) 0.00739(12) 0.00849(12) -0.00157(9) -0.00081(9) -0.00207(9)
N1 0.025(4) 0.011(3) 0.012(3) -0.001(2) -0.002(3) -0.009(3)
O1 0.017(3) 0.006(2) 0.009(2) -0.0011(17) -0.0028(19) -0.0032(19)
O2 0.014(2) 0.010(2) 0.008(2) -0.0009(18) 0.0011(19) -0.0033(19)

loop_
_atom_type_symbol
_atom_type_description
_atom_type_scat_dispersion_real
_atom_type_scat_dispersion_imag
_atom_type_scat_source
C C 0.0033 0.0016 'International Tables Vol C Tables 4.2.6.8 and 6.1.1.4'
H H 0.0000 0.0000 'International Tables Vol C Tables 4.2.6.8 and 6.1.1.4'
N N 0.0061 0.0033 'International Tables Vol C Tables 4.2.6.8 and 6.1.1.4'
O O 0.0106 0.0060 'International Tables Vol C Tables 4.2.6.8 and 6.1.1.4'
U U -9.6767 9.6646 'International Tables Vol C Tables 4.2.6.8 and 6.1.1.4'

loop_
_geom_angle_atom_site_label_1
_geom_angle_atom_site_label_2
_geom_angle_atom_site_label_3
_geom_angle
_geom_angle_site_symmetry_1
_geom_angle_site_symmetry_3
_geom_angle_publ_flag
C6 N7 C8 115.5(6) . . ?
C6 N7 U1 119.7(5) . 2_766 ?
C8 N7 U1 124.8(5) . 2_766 ?
N3 N2 N1 107.5(6) . . ?
N3 N2 U2 134.7(5) . . ?
N1 N2 U2 117.7(4) . . ?
N2 N3 N4 110.9(6) . . ?
N3 N4 C5 103.9(6) . . ?
N1 C5 N4 111.4(6) . . ?
N1 C5 C6 120.7(6) . . ?
N4 C5 C6 127.9(6) . . ?
N7 C6 N11 128.3(7) . . ?
N7 C6 C5 113.4(6) . . ?
N11 C6 C5 118.3(7) . . ?
C10 N11 C6 115.7(7) . . ?
N11 C10 C9 121.4(7) . . ?
N7 C8 C9 119.8(7) . . ?
C10 C9 C8 119.2(7) . . ?
O5 U1 O3 174.7(2) . . ?
O5 U1 O2 92.0(2) . . ?
O3 U1 O2 93.1(2) . . ?
O5 U1 O1 90.9(2) . . ?
O3 U1 O1 91.8(2) . . ?
O2 U1 O1 72.84(17) . . ?
O5 U1 O4 85.0(2) . . ?
O3 U1 O4 91.0(2) . . ?
O2 U1 O4 151.06(18) . . ?
O1 U1 O4 78.41(17) . . ?
O5 U1 N1 86.7(2) . 2_766 ?
O3 U1 N1 93.4(2) . 2_766 ?
O2 U1 N1 74.94(19) . 2_766 ?
O1 U1 N1 147.58(18) . 2_766 ?
O4 U1 N1 133.37(19) . 2_766 ?
O5 U1 N7 89.6(2) . 2_766 ?
O3 U1 N7 85.8(2) . 2_766 ?
O2 U1 N7 136.50(18) . 2_766 ?
O1 U1 N7 150.61(17) . 2_766 ?
O4 U1 N7 72.36(18) . 2_766 ?
N1 U1 N7 61.77(19) 2_766 2_766 ?
O5 U1 U2 93.86(17) . . ?
O3 U1 U2 91.04(17) . . ?
O2 U1 U2 35.00(12) . . ?
O1 U1 U2 37.94(12) . . ?
O4 U1 U2 116.35(13) . . ?
N1 U1 U2 109.94(14) 2_766 . ?
N7 U1 U2 170.85(13) 2_766 . ?
O7 U2 O6 173.4(2) . . ?
O7 U2 O2 90.8(2) . 2_766 ?
O6 U2 O2 93.3(2) . 2_766 ?
O7 U2 O2 95.6(2) . . ?
O6 U2 O2 90.6(2) . . ?
O2 U2 O2 71.78(19) 2_766 . ?
O7 U2 O1 91.2(2) . . ?
O6 U2 O1 88.7(2) . . ?
O2 U2 O1 142.18(16) 2_766 . ?
O2 U2 O1 70.43(16) . . ?
O7 U2 O8 85.4(2) . . ?
O6 U2 O8 88.3(2) . . ?
O2 U2 O8 144.79(17) 2_766 . ?
O2 U2 O8 143.41(17) . . ?
O1 U2 O8 72.98(16) . . ?
O7 U2 N2 90.6(2) . . ?
O6 U2 N2 85.4(2) . . ?
O2 U2 N2 75.50(17) 2_766 . ?
O2 U2 N2 146.74(18) . . ?
O1 U2 N2 142.23(17) . . ?
O8 U2 N2 69.58(18) . . ?
O7 U2 U2 93.93(16) . 2_766 ?
O6 U2 U2 92.42(16) . 2_766 ?
O2 U2 U2 36.30(12) 2_766 2_766 ?
O2 U2 U2 35.49(12) . 2_766 ?
O1 U2 U2 105.90(11) . 2_766 ?
O8 U2 U2 178.68(13) . 2_766 ?
N2 U2 U2 111.60(13) . 2_766 ?
O7 U2 U1 96.19(17) . . ?
O6 U2 U1 87.73(16) . . ?
O2 U2 U1 105.41(12) 2_766 . ?
O2 U2 U1 33.64(12) . . ?
O1 U2 U1 36.88(11) . . ?
O8 U2 U1 109.79(12) . . ?
N2 U2 U1 173.10(14) . . ?
U2 U2 U1 69.118(9) 2_766 . ?
C5 N1 N2 106.3(6) . . ?
C5 N1 U1 122.4(5) . 2_766 ?
N2 N1 U1 128.5(4) . 2_766 ?
U1 O1 U2 105.18(18) . . ?
U1 O2 U2 140.4(2) . 2_766 ?
U1 O2 U2 111.4(2) . . ?
U2 O2 U2 108.22(19) 2_766 . ?

loop_
_geom_bond_atom_site_label_1
_geom_bond_atom_site_label_2
_geom_bond_distance
_geom_bond_site_symmetry_2
_geom_bond_publ_flag
O6 U2 1.800(5) . ?
O7 U2 1.784(5) . ?
O3 U1 1.790(5) . ?
O5 U1 1.775(5) . ?
O4 U1 2.396(5) . ?
O8 U2 2.442(5) . ?
N7 C6 1.341(9) . ?
N7 C8 1.357(10) . ?
N7 U1 2.713(6) 2_766 ?
N2 N3 1.326(8) . ?
N2 N1 1.342(8) . ?
N2 U2 2.627(6) . ?
N3 N4 1.339(8) . ?
N4 C5 1.345(9) . ?
C5 N1 1.328(9) . ?
C5 C6 1.474(10) . ?
C6 N11 1.327(9) . ?
N11 C10 1.332(10) . ?
C10 C9 1.379(11) . ?
C8 C9 1.394(11) . ?
U1 O2 2.227(5) . ?
U1 O1 2.329(5) . ?
U1 N1 2.520(6) 2_766 ?
U1 N7 2.713(6) 2_766 ?
U1 U2 3.7443(5) . ?
U2 O2 2.261(5) 2_766 ?
U2 O2 2.306(5) . ?
U2 O1 2.385(5) . ?
U2 U2 3.7004(6) 2_766 ?
N1 U1 2.520(6) 2_766 ?
O2 U2 2.261(5) 2_766 ?
